data_7020880
loop_
_publ_author_name
'Chen, Chia-Hsiang'
'Yeh, Wen-Yann'

_publ_section_title
;
 Re-Re bond breaking of (\m-H)(3)Re(3)(CO)(11)(NCMe) upon reaction with
 PPh(2)(o-C(6)H(4))(CH(2)NMeCH)C(60) to generates monorhenium and
 dirhenium phosphino-fullerene complexes.
;
_journal_issue 7
_journal_name_full 'Dalton transactions (Cambridge, England : 2003)'
_journal_page_first 2488
_journal_page_last 2494
_journal_paper_doi 10.1039/c2dt32291a
_journal_volume 42
_journal_year 2013
_chemical_formula_moiety 'C86 H21 N O6 P Re2 S2, 0.5(C S2)'
_chemical_formula_sum 'C86.5 H21 N O6 P Re2 S3'
_chemical_formula_weight 1669.59
_chemical_name_systematic
;
?
;
_space_group_IT_number 14
_symmetry_cell_setting monoclinic
_symmetry_space_group_name_Hall '-P 2yn'
_symmetry_space_group_name_H-M 'P 1 21/n 1'
_atom_sites_solution_hydrogens geom
_atom_sites_solution_primary direct
_atom_sites_solution_secondary difmap
_audit_creation_method SHELXL-97
_cell_angle_alpha 90.00
_cell_angle_beta 98.086(2)
_cell_angle_gamma 90.00
_cell_formula_units_Z 4
_cell_length_a 10.0769(2)
_cell_length_b 22.5349(7)
_cell_length_c 24.5205(6)
_cell_measurement_reflns_used 0
_cell_measurement_temperature 200(2)
_cell_measurement_theta_max 0
_cell_measurement_theta_min 0
_cell_volume 5512.8(2)
_computing_molecular_graphics 'Ortep-3 for Windows (Farrugia, 1997)'
_computing_publication_material 'WinGX publication routines (Farrugia, 1999)'
_computing_structure_refinement 'SHELXL-97 (Sheldrick, 1997)'
_computing_structure_solution 'SHELXS-86 (Sheldrick, 1986)'
_diffrn_ambient_temperature 200(2)
_diffrn_measured_fraction_theta_full 0.995
_diffrn_measured_fraction_theta_max 0.995
_diffrn_radiation_monochromator graphite
_diffrn_radiation_source 'fine-focus sealed tube'
_diffrn_radiation_type MoK\a
_diffrn_radiation_wavelength 0.71073
_diffrn_reflns_av_R_equivalents 0.0829
_diffrn_reflns_av_sigmaI/netI 0.0975
_diffrn_reflns_limit_h_max 11
_diffrn_reflns_limit_h_min -10
_diffrn_reflns_limit_k_max 26
_diffrn_reflns_limit_k_min -24
_diffrn_reflns_limit_l_max 28
_diffrn_reflns_limit_l_min -29
_diffrn_reflns_number 36284
_diffrn_reflns_theta_full 25.04
_diffrn_reflns_theta_max 25.04
_diffrn_reflns_theta_min 1.68
_exptl_absorpt_coefficient_mu 4.602
_exptl_absorpt_correction_T_max 0.8373
_exptl_absorpt_correction_T_min 0.4751
_exptl_absorpt_correction_type multi-scan
_exptl_crystal_colour black
_exptl_crystal_density_diffrn 2.012
_exptl_crystal_density_method 'not measured'
_exptl_crystal_description prism
_exptl_crystal_F_000 3232
_exptl_crystal_size_max 0.19
_exptl_crystal_size_mid 0.17
_exptl_crystal_size_min 0.04
_refine_diff_density_max 2.501
_refine_diff_density_min -1.596
_refine_diff_density_rms 0.376
_refine_ls_extinction_method none
_refine_ls_goodness_of_fit_ref 1.099
_refine_ls_hydrogen_treatment constr
_refine_ls_matrix_type full
_refine_ls_number_parameters 891
_refine_ls_number_reflns 9680
_refine_ls_number_restraints 0
_refine_ls_restrained_S_all 1.099
_refine_ls_R_factor_all 0.1084
_refine_ls_R_factor_gt 0.0597
_refine_ls_shift/su_max 0.001
_refine_ls_shift/su_mean 0.000
_refine_ls_structure_factor_coef Fsqd
_refine_ls_weighting_details 'calc w=1/[\s^2^(Fo^2^)+(0.0794P)^2^+2.2425P] where P=(Fo^2^+2Fc^2^)/3'
_refine_ls_weighting_scheme calc
_refine_ls_wR_factor_gt 0.1378
_refine_ls_wR_factor_ref 0.1637
_reflns_number_gt 6362
_reflns_number_total 9680
_reflns_threshold_expression >2sigma(I)
_cod_data_source_file c2dt32291a.txt
_cod_data_source_block a13832
_cod_depositor_comments
;

2018-05-25
Z value and formula fixed to values more according to usual
chemical conventions.                 miguel
;
_cod_original_formula_sum 'C173 H42 N2 O12 P2 Re4 S6'
_cod_original_formula_weight 3339.19
_cod_original_formula_moiety 'C173 H42 N2 O12 P2 Re4 S6'
_cod_original_formula_units_Z 2
_cod_original_sg_symbol_H-M 'P 21/n'
_cod_database_code 7020880

loop_
_symmetry_equiv_pos_as_xyz
'x, y, z'
'-x+1/2, y+1/2, -z+1/2'
'-x, -y, -z'
'x-1/2, -y-1/2, z-1/2'

loop_
_atom_site_label
_atom_site_type_symbol
_atom_site_fract_x
_atom_site_fract_y
_atom_site_fract_z
_atom_site_U_iso_or_equiv
_atom_site_adp_type
_atom_site_occupancy
_atom_site_symmetry_multiplicity
_atom_site_calc_flag
_atom_site_refinement_flags
C1 C 0.4453(14) 0.0213(6) 0.1549(5) 0.049(4) Uani 1 1 d .
C2 C 0.3608(12) 0.1352(6) 0.1609(5) 0.037(3) Uani 1 1 d .
C3 C 0.4377(13) -0.0796(6) 0.2476(6) 0.042(3) Uani 1 1 d .
C4 C 0.3114(12) -0.0542(6) 0.3409(5) 0.033(3) Uani 1 1 d .
C5 C 0.5913(13) -0.0501(6) 0.3415(5) 0.036(3) Uani 1 1 d .
C6 C 0.6735(18) 0.0801(7) 0.1122(6) 0.064(5) Uani 1 1 d .
C7 C 0.5910(17) 0.1176(10) 0.0782(6) 0.092(7) Uani 1 1 d .
H7 H 0.5477 0.1504 0.0924 0.110 Uiso 1 1 calc R
C8 C 0.574(3) 0.1047(16) 0.0217(8) 0.153(16) Uani 1 1 d .
H8 H 0.5171 0.1288 -0.0034 0.184 Uiso 1 1 calc R
C9 C 0.638(5) 0.059(2) 0.0033(12) 0.23(3) Uani 1 1 d .
H9 H 0.6259 0.0517 -0.0353 0.278 Uiso 1 1 calc R
C10 C 0.716(5) 0.0226(13) 0.0345(11) 0.21(3) Uani 1 1 d .
H10 H 0.7565 -0.0103 0.0191 0.253 Uiso 1 1 calc R
C11 C 0.739(3) 0.0335(8) 0.0924(8) 0.121(9) Uani 1 1 d .
H11 H 0.7978 0.0091 0.1164 0.145 Uiso 1 1 calc R
C12 C 0.7872(13) 0.0391(6) 0.2246(5) 0.041(3) Uani 1 1 d .
C13 C 0.7658(15) -0.0220(6) 0.2167(7) 0.056(4) Uani 1 1 d .
H13 H 0.6992 -0.0343 0.1875 0.067 Uiso 1 1 calc R
C14 C 0.8331(17) -0.0640(7) 0.2475(8) 0.062(5) Uani 1 1 d .
H14 H 0.8132 -0.1047 0.2400 0.075 Uiso 1 1 calc R
C15 C 0.9272(18) -0.0494(8) 0.2884(9) 0.075(6) Uani 1 1 d .
H15 H 0.9773 -0.0794 0.3094 0.090 Uiso 1 1 calc R
C16 C 0.9517(16) 0.0081(9) 0.3001(7) 0.079(6) Uani 1 1 d .
H16 H 1.0177 0.0177 0.3304 0.095 Uiso 1 1 calc R
C17 C 0.8835(13) 0.0557(6) 0.2694(6) 0.044(3) Uani 1 1 d .
H17 H 0.9020 0.0961 0.2786 0.053 Uiso 1 1 calc R
C18 C 0.7803(12) 0.1637(5) 0.1946(5) 0.033(3) Uani 1 1 d .
C19 C 0.9144(13) 0.1563(6) 0.1870(5) 0.043(3) Uani 1 1 d .
H19 H 0.9456 0.1179 0.1791 0.051 Uiso 1 1 calc R
C20 C 1.0020(12) 0.2036(6) 0.1906(5) 0.038(3) Uani 1 1 d .
H20 H 1.0930 0.1976 0.1858 0.045 Uiso 1 1 calc R
C21 C 0.9566(12) 0.2599(6) 0.2012(5) 0.040(3) Uani 1 1 d .
H21 H 1.0162 0.2927 0.2042 0.048 Uiso 1 1 calc R
C22 C 0.8236(13) 0.2677(5) 0.2073(5) 0.039(3) Uani 1 1 d .
H22 H 0.7919 0.3062 0.2145 0.047 Uiso 1 1 calc R
C23 C 0.7344(12) 0.2194(5) 0.2031(4) 0.033(3) Uani 1 1 d .
C24 C 0.5888(12) 0.2296(5) 0.2091(5) 0.034(3) Uani 1 1 d .
H24 H 0.5342 0.2012 0.1839 0.041 Uiso 1 1 calc R
C25 C 0.5327(14) 0.3038(5) 0.1364(5) 0.042(3) Uani 1 1 d .
H25A H 0.6242 0.3051 0.1272 0.063 Uiso 1 1 calc R
H25B H 0.4898 0.3425 0.1289 0.063 Uiso 1 1 calc R
H25C H 0.4812 0.2734 0.1141 0.063 Uiso 1 1 calc R
C26 C 0.4034(12) 0.2870(5) 0.2110(4) 0.032(3) Uani 1 1 d .
H26A H 0.3439 0.2611 0.1857 0.039 Uiso 1 1 calc R
H26B H 0.3635 0.3271 0.2109 0.039 Uiso 1 1 calc R
C27 C 0.4264(11) 0.2606(5) 0.2704(4) 0.030(3) Uani 1 1 d .
C28 C 0.5547(10) 0.2183(5) 0.2688(4) 0.022(3) Uani 1 1 d .
C29 C 0.5352(10) 0.1509(5) 0.2812(4) 0.021(2) Uani 1 1 d .
C30 C 0.4074(10) 0.1277(5) 0.2900(4) 0.022(3) Uani 1 1 d .
C31 C 0.3967(10) 0.0821(5) 0.3342(4) 0.023(3) Uani 1 1 d .
C32 C 0.5137(11) 0.0590(5) 0.3662(4) 0.023(3) Uani 1 1 d .
C33 C 0.6450(11) 0.0878(5) 0.3615(5) 0.028(3) Uani 1 1 d .
C34 C 0.6480(10) 0.1328(5) 0.3230(4) 0.022(3) Uani 1 1 d .
C35 C 0.7343(10) 0.1835(5) 0.3374(4) 0.021(2) Uani 1 1 d .
C36 C 0.6713(11) 0.2353(5) 0.3131(4) 0.027(3) Uani 1 1 d .
C37 C 0.6841(11) 0.2882(5) 0.3406(4) 0.030(3) Uani 1 1 d .
C38 C 0.5694(12) 0.3280(5) 0.3407(5) 0.034(3) Uani 1 1 d .
C39 C 0.4475(12) 0.3107(5) 0.3124(4) 0.031(3) Uani 1 1 d .
C40 C 0.3267(12) 0.3185(5) 0.3368(5) 0.036(3) Uani 1 1 d .
C41 C 0.2370(11) 0.2687(5) 0.3232(5) 0.031(3) Uani 1 1 d .
C42 C 0.3047(10) 0.2299(5) 0.2881(4) 0.030(3) Uani 1 1 d .
C43 C 0.2951(10) 0.1686(5) 0.2944(4) 0.028(3) Uani 1 1 d .
C44 C 0.2146(10) 0.1469(5) 0.3353(4) 0.028(3) Uani 1 1 d .
C45 C 0.2815(10) 0.0935(5) 0.3599(5) 0.025(3) Uani 1 1 d .
C46 C 0.2752(11) 0.0804(5) 0.4147(5) 0.028(3) Uani 1 1 d .
C47 C 0.3960(12) 0.0585(5) 0.4472(5) 0.032(3) Uani 1 1 d .
C48 C 0.5109(11) 0.0504(5) 0.4251(4) 0.026(3) Uani 1 1 d .
C49 C 0.6399(11) 0.0676(5) 0.4538(4) 0.026(3) Uani 1 1 d .
C50 C 0.7183(11) 0.0920(5) 0.4151(4) 0.026(3) Uani 1 1 d .
C51 C 0.8054(9) 0.1393(5) 0.4298(4) 0.023(3) Uani 1 1 d .
C52 C 0.8126(9) 0.1865(5) 0.3901(4) 0.024(3) Uani 1 1 d .
C53 C 0.8264(10) 0.2421(5) 0.4185(5) 0.028(3) Uani 1 1 d .
C54 C 0.7611(11) 0.2921(5) 0.3950(5) 0.032(3) Uani 1 1 d .
C55 C 0.6951(11) 0.3317(5) 0.4277(5) 0.029(3) Uani 1 1 d .
C56 C 0.5766(13) 0.3540(5) 0.3949(5) 0.036(3) Uani 1 1 d .
C57 C 0.4584(13) 0.3632(6) 0.4182(5) 0.043(3) Uani 1 1 d .
C58 C 0.3347(13) 0.3463(5) 0.3889(5) 0.039(3) Uani 1 1 d .
C59 C 0.2524(13) 0.3228(6) 0.4274(6) 0.046(4) Uani 1 1 d .
C60 C 0.1654(11) 0.2746(6) 0.4144(5) 0.038(3) Uani 1 1 d .
C61 C 0.1588(11) 0.2477(6) 0.3599(5) 0.037(3) Uani 1 1 d .
C62 C 0.1471(11) 0.1852(6) 0.3664(5) 0.036(3) Uani 1 1 d .
C63 C 0.1449(11) 0.1713(6) 0.4245(5) 0.038(3) Uani 1 1 d .
C64 C 0.2096(10) 0.1211(6) 0.4475(5) 0.031(3) Uani 1 1 d .
C65 C 0.2881(11) 0.1248(6) 0.5016(5) 0.034(3) Uani 1 1 d .
C66 C 0.4018(11) 0.0858(5) 0.5016(5) 0.029(3) Uani 1 1 d .
C67 C 0.5252(11) 0.1034(5) 0.5308(4) 0.030(3) Uani 1 1 d .
C68 C 0.6474(11) 0.0939(5) 0.5071(4) 0.027(3) Uani 1 1 d .
C69 C 0.7358(10) 0.1441(5) 0.5201(4) 0.030(3) Uani 1 1 d .
C70 C 0.8140(10) 0.1668(5) 0.4835(4) 0.027(3) Uani 1 1 d .
C71 C 0.8252(11) 0.2301(6) 0.4772(5) 0.032(3) Uani 1 1 d .
C72 C 0.7613(11) 0.2686(5) 0.5080(5) 0.031(3) Uani 1 1 d .
C73 C 0.6966(12) 0.3208(5) 0.4833(5) 0.035(3) Uani 1 1 d .
C74 C 0.5722(14) 0.3293(6) 0.5078(5) 0.046(4) Uani 1 1 d .
C75 C 0.4560(13) 0.3509(5) 0.4761(5) 0.039(3) Uani 1 1 d .
C76 C 0.3296(12) 0.3261(6) 0.4828(5) 0.040(3) Uani 1 1 d .
C77 C 0.3189(13) 0.2799(7) 0.5202(5) 0.046(4) Uani 1 1 d .
C78 C 0.4420(13) 0.2578(6) 0.5532(4) 0.039(3) Uani 1 1 d .
C79 C 0.5641(13) 0.2833(6) 0.5475(5) 0.037(3) Uani 1 1 d .
C80 C 0.6816(13) 0.2450(6) 0.5474(5) 0.041(3) Uani 1 1 d .
C81 C 0.6660(11) 0.1839(6) 0.5539(4) 0.033(3) Uani 1 1 d .
C82 C 0.5379(11) 0.1589(6) 0.5604(4) 0.033(3) Uani 1 1 d .
C83 C 0.4268(12) 0.1956(6) 0.5601(4) 0.035(3) Uani 1 1 d .
C84 C 0.2972(11) 0.1775(6) 0.5298(5) 0.036(3) Uani 1 1 d .
C85 C 0.2334(12) 0.2296(6) 0.5056(5) 0.039(3) Uani 1 1 d .
C86 C 0.1578(11) 0.2266(6) 0.4537(5) 0.037(3) Uani 1 1 d .
C87 C 0.0000 0.0000 0.5000 0.055(6) Uani 1 2 d S
N1 N 0.5369(10) 0.2893(4) 0.1954(4) 0.033(3) Uani 1 1 d .
O1 O 0.4378(13) -0.0138(5) 0.1214(4) 0.086(4) Uani 1 1 d .
O2 O 0.2971(10) 0.1625(5) 0.1283(4) 0.066(3) Uani 1 1 d .
O3 O 0.4498(10) -0.1178(5) 0.2189(4) 0.062(3) Uani 1 1 d .
O4 O 0.2343(10) -0.0762(4) 0.3644(4) 0.055(3) Uani 1 1 d .
O5 O 0.6797(9) -0.0728(4) 0.3653(4) 0.050(3) Uani 1 1 d .
O6 O 0.0276(11) 0.0082(5) 0.1371(5) 0.083 Uiso 1 1 d .
H6' H -0.0147 -0.0170 0.1162 0.125 Uiso 1 1 calc R
P1 P 0.6786(4) 0.09467(15) 0.18744(13) 0.0372(8) Uani 1 1 d .
Re1 Re 0.45561(5) 0.08173(2) 0.213086(19) 0.03066(16) Uani 1 1 d .
Re2 Re 0.43303(5) -0.01361(2) 0.298899(19) 0.03043(16) Uani 1 1 d .
S1 S 0.2499(3) 0.03529(15) 0.23674(13) 0.0381(8) Uani 1 1 d .
S2 S 0.1662(4) -0.02838(19) 0.18109(17) 0.0661(12) Uani 1 1 d .
S3 S -0.0220(6) -0.0353(3) 0.4475(2) 0.0998(17) Uani 1 1 d .

loop_
_atom_site_aniso_label
_atom_site_aniso_U_11
_atom_site_aniso_U_22
_atom_site_aniso_U_33
_atom_site_aniso_U_23
_atom_site_aniso_U_13
_atom_site_aniso_U_12
C1 0.077(10) 0.037(9) 0.033(8) 0.005(7) 0.010(7) -0.027(7)
C2 0.035(7) 0.038(9) 0.039(8) -0.001(7) 0.005(6) -0.014(6)
C3 0.045(8) 0.034(9) 0.042(8) 0.008(7) -0.007(7) -0.009(6)
C4 0.040(8) 0.032(8) 0.024(6) 0.011(6) -0.007(6) -0.006(6)
C5 0.051(8) 0.025(8) 0.032(7) 0.001(6) 0.007(6) -0.012(6)
C6 0.102(13) 0.062(11) 0.036(8) -0.023(8) 0.038(9) -0.061(10)
C7 0.075(12) 0.17(2) 0.031(9) 0.022(11) -0.004(8) -0.058(13)
C8 0.15(2) 0.28(5) 0.028(13) 0.027(17) 0.005(14) -0.14(3)
C9 0.32(6) 0.34(7) 0.050(18) -0.07(2) 0.08(2) -0.29(6)
C10 0.44(7) 0.12(3) 0.11(2) -0.09(2) 0.16(3) -0.17(3)
C11 0.24(3) 0.061(13) 0.082(13) -0.050(11) 0.109(16) -0.050(15)
C12 0.053(8) 0.035(8) 0.040(8) -0.009(7) 0.026(7) -0.012(6)
C13 0.070(10) 0.030(9) 0.078(11) -0.011(8) 0.044(9) -0.015(8)
C14 0.070(12) 0.026(9) 0.104(14) 0.005(10) 0.061(11) 0.016(8)
C15 0.076(13) 0.030(11) 0.125(17) 0.024(11) 0.035(12) 0.031(9)
C16 0.061(11) 0.123(18) 0.060(11) 0.039(12) 0.032(9) 0.034(11)
C17 0.051(8) 0.029(8) 0.059(9) 0.017(7) 0.032(7) 0.014(6)
C18 0.045(8) 0.024(8) 0.028(7) -0.004(6) -0.001(6) -0.003(6)
C19 0.056(9) 0.042(9) 0.030(7) 0.000(6) 0.007(6) 0.007(7)
C20 0.030(7) 0.054(10) 0.028(7) 0.000(7) 0.001(6) -0.005(7)
C21 0.035(8) 0.045(9) 0.038(8) -0.004(7) 0.001(6) -0.015(6)
C22 0.066(10) 0.022(7) 0.031(7) 0.002(6) 0.009(6) -0.013(6)
C23 0.059(9) 0.026(8) 0.013(6) 0.004(5) 0.000(6) -0.006(6)
C24 0.048(8) 0.031(8) 0.025(6) 0.005(6) 0.006(6) -0.005(6)
C25 0.072(9) 0.028(8) 0.026(7) 0.013(6) 0.009(6) -0.004(7)
C26 0.042(7) 0.023(7) 0.029(7) 0.003(5) -0.003(6) 0.005(5)
C27 0.037(7) 0.026(7) 0.024(6) 0.004(5) -0.004(5) 0.002(5)
C28 0.034(6) 0.022(7) 0.011(5) 0.003(5) 0.001(5) -0.006(5)
C29 0.038(7) 0.009(6) 0.015(5) 0.003(5) -0.001(5) 0.002(5)
C30 0.032(7) 0.014(6) 0.019(6) 0.002(5) -0.002(5) -0.002(5)
C31 0.018(6) 0.034(7) 0.018(6) -0.003(5) 0.005(5) -0.009(5)
C32 0.040(7) 0.008(6) 0.018(6) -0.002(5) -0.001(5) 0.003(5)
C33 0.039(7) 0.020(7) 0.028(6) 0.001(5) 0.014(5) -0.003(5)
C34 0.026(6) 0.028(7) 0.014(5) -0.003(5) 0.007(5) 0.000(5)
C35 0.024(6) 0.022(7) 0.016(5) -0.001(5) 0.005(5) 0.002(5)
C36 0.038(7) 0.021(7) 0.021(6) 0.007(5) 0.005(5) -0.008(5)
C37 0.040(7) 0.027(7) 0.024(6) -0.001(6) 0.010(5) -0.011(6)
C38 0.050(8) 0.008(6) 0.042(7) 0.004(6) 0.001(6) 0.003(5)
C39 0.045(8) 0.023(7) 0.022(6) 0.011(5) -0.003(6) 0.009(5)
C40 0.047(8) 0.020(7) 0.039(7) 0.012(6) -0.004(6) 0.019(6)
C41 0.028(7) 0.028(8) 0.033(7) 0.008(6) -0.006(6) 0.009(5)
C42 0.023(6) 0.036(8) 0.026(6) 0.008(6) -0.010(5) 0.003(5)
C43 0.011(6) 0.038(8) 0.029(6) 0.003(6) -0.013(5) 0.002(5)
C44 0.014(6) 0.043(8) 0.026(6) 0.002(6) -0.006(5) -0.004(5)
C45 0.014(6) 0.030(7) 0.031(7) -0.003(5) -0.003(5) -0.012(5)
C46 0.024(6) 0.029(7) 0.031(7) 0.008(6) 0.001(5) -0.004(5)
C47 0.041(8) 0.020(7) 0.034(7) 0.007(6) 0.008(6) -0.007(5)
C48 0.044(7) 0.006(6) 0.027(6) 0.006(5) 0.003(6) 0.001(5)
C49 0.036(7) 0.017(7) 0.023(6) 0.012(5) -0.006(5) 0.014(5)
C50 0.032(6) 0.021(7) 0.025(6) 0.002(5) 0.006(5) 0.013(5)
C51 0.011(5) 0.030(7) 0.028(6) -0.002(5) 0.003(5) 0.004(5)
C52 0.012(5) 0.024(7) 0.034(7) 0.003(5) 0.002(5) 0.002(5)
C53 0.020(6) 0.033(8) 0.029(7) -0.005(6) 0.001(5) -0.009(5)
C54 0.035(7) 0.021(7) 0.040(7) 0.001(6) 0.004(6) -0.007(5)
C55 0.037(7) 0.015(7) 0.035(7) -0.006(5) 0.004(6) -0.009(5)
C56 0.057(9) 0.015(7) 0.032(7) -0.003(6) -0.004(6) -0.009(6)
C57 0.046(8) 0.033 0.050(8) -0.010(7) 0.006(7) 0.009(6)
C58 0.049(8) 0.020(7) 0.049(8) -0.005(6) 0.009(7) 0.020(6)
C59 0.040(8) 0.041(9) 0.056(9) 0.005(7) 0.005(7) 0.026(7)
C60 0.028(7) 0.037(9) 0.050(8) -0.005(7) 0.005(6) 0.019(6)
C61 0.024(7) 0.040(9) 0.045(8) 0.006(7) -0.001(6) 0.018(6)
C62 0.019(6) 0.055(10) 0.032(7) 0.004(7) 0.001(5) 0.004(6)
C63 0.018(6) 0.056(10) 0.041(8) -0.001(7) 0.005(6) 0.005(6)
C64 0.010(6) 0.046(8) 0.035(7) 0.008(6) 0.000(5) -0.002(5)
C65 0.033(7) 0.042(9) 0.031(7) 0.004(6) 0.015(6) -0.001(6)
C66 0.036(7) 0.026(7) 0.028(6) 0.007(5) 0.010(5) -0.003(5)
C67 0.037(7) 0.040(8) 0.011(6) 0.008(5) -0.004(5) 0.002(6)
C68 0.032(7) 0.023(7) 0.025(6) 0.016(5) 0.004(5) 0.005(5)
C69 0.019(6) 0.040(8) 0.025(6) 0.000(6) -0.017(5) 0.014(5)
C70 0.016(6) 0.041(8) 0.024(6) -0.007(6) -0.001(5) 0.003(5)
C71 0.024(6) 0.044(9) 0.027(7) 0.000(6) -0.004(5) -0.002(6)
C72 0.032(7) 0.035(8) 0.023(6) -0.006(6) -0.008(6) -0.006(6)
C73 0.048(8) 0.017(7) 0.037(7) -0.010(6) -0.003(6) -0.001(6)
C74 0.062(10) 0.034(9) 0.041(8) -0.025(7) 0.006(7) -0.001(7)
C75 0.059(9) 0.023(7) 0.034(7) -0.015(6) 0.007(7) 0.022(6)
C76 0.034(8) 0.043(9) 0.044(8) -0.015(7) 0.009(6) 0.018(6)
C77 0.052(9) 0.060(10) 0.027(7) -0.014(7) 0.008(6) 0.015(7)
C78 0.045(8) 0.059(10) 0.015(6) -0.002(6) 0.009(6) 0.009(7)
C79 0.052(8) 0.039(8) 0.019(6) -0.005(6) 0.000(6) 0.005(7)
C80 0.049(8) 0.051(10) 0.018(6) -0.012(6) -0.016(6) 0.007(7)
C81 0.037(7) 0.048(9) 0.010(6) 0.001(6) -0.006(5) 0.009(6)
C82 0.033(7) 0.052(9) 0.016(6) 0.004(6) 0.016(5) 0.009(6)
C83 0.049(8) 0.040(9) 0.017(6) -0.001(6) 0.015(6) 0.003(6)
C84 0.028(7) 0.052(9) 0.031(7) 0.009(7) 0.011(6) 0.010(6)
C85 0.037(7) 0.049(9) 0.034(7) -0.011(7) 0.017(6) 0.007(6)
C86 0.022(6) 0.048(9) 0.041(8) 0.000(7) 0.005(6) 0.005(6)
C87 0.071(14) 0.041(14) 0.055(13) 0.023(11) 0.018(11) 0.023(10)
N1 0.053(7) 0.019(6) 0.026(5) 0.009(4) 0.000(5) -0.009(5)
O1 0.139(11) 0.080(9) 0.050(7) -0.048(7) 0.048(7) -0.061(8)
O2 0.078(7) 0.062(7) 0.046(6) 0.024(5) -0.031(5) -0.012(6)
O3 0.071(7) 0.050(7) 0.063(7) -0.022(6) 0.001(6) -0.002(5)
O4 0.059(6) 0.056(7) 0.047(6) 0.028(5) 0.001(5) -0.014(5)
O5 0.054(6) 0.044(6) 0.048(6) 0.011(5) -0.003(5) 0.007(5)
P1 0.057(2) 0.033(2) 0.0225(16) -0.0057(15) 0.0084(16) -0.0108(16)
Re1 0.0437(3) 0.0256(3) 0.0212(3) 0.0004(2) -0.0004(2) -0.0090(2)
Re2 0.0399(3) 0.0223(3) 0.0286(3) 0.0018(2) 0.0028(2) -0.0067(2)
S1 0.0418(19) 0.036(2) 0.0350(18) -0.0010(15) -0.0014(15) -0.0103(15)
S2 0.062(3) 0.066(3) 0.069(3) -0.025(2) 0.003(2) -0.027(2)
S3 0.130(5) 0.092(4) 0.078(3) -0.007(3) 0.018(3) 0.010(3)

loop_
_atom_type_symbol
_atom_type_description
_atom_type_scat_dispersion_real
_atom_type_scat_dispersion_imag
_atom_type_scat_source
C C 0.0033 0.0016 'International Tables Vol C Tables 4.2.6.8 and 6.1.1.4'
H H 0.0000 0.0000 'International Tables Vol C Tables 4.2.6.8 and 6.1.1.4'
N N 0.0061 0.0033 'International Tables Vol C Tables 4.2.6.8 and 6.1.1.4'
O O 0.0106 0.0060 'International Tables Vol C Tables 4.2.6.8 and 6.1.1.4'
P P 0.1023 0.0942 'International Tables Vol C Tables 4.2.6.8 and 6.1.1.4'
Re Re -1.0185 7.2310 'International Tables Vol C Tables 4.2.6.8 and 6.1.1.4'
S S 0.1246 0.1234 'International Tables Vol C Tables 4.2.6.8 and 6.1.1.4'
Cl Cl 0.1484 0.1585 'International Tables Vol C Tables 4.2.6.8 and 6.1.1.4'
Si Si 0.0817 0.0704 'International Tables Vol C Tables 4.2.6.8 and 6.1.1.4'
Al Al 0.0645 0.0514 'International Tables Vol C Tables 4.2.6.8 and 6.1.1.4'

loop_
_geom_angle_atom_site_label_1
_geom_angle_atom_site_label_2
_geom_angle_atom_site_label_3
_geom_angle
_geom_angle_site_symmetry_1
O1 C1 Re1 179.1(13) .
O2 C2 Re1 173.5(11) .
O3 C3 Re2 175.2(12) .
O4 C4 Re2 176.3(11) .
O5 C5 Re2 177.5(11) .
C11 C6 C7 122.5(17) .
C11 C6 P1 122.6(16) .
C7 C6 P1 114.8(14) .
C6 C7 C8 117(2) .
C6 C7 H7 121.6 .
C8 C7 H7 121.6 .
C9 C8 C7 120(3) .
C9 C8 H8 120.1 .
C7 C8 H8 120.1 .
C10 C9 C8 124(3) .
C10 C9 H9 117.8 .
C8 C9 H9 117.8 .
C9 C10 C11 119(4) .
C9 C10 H10 120.7 .
C11 C10 H10 120.7 .
C6 C11 C10 118(3) .
C6 C11 H11 121.1 .
C10 C11 H11 121.1 .
C13 C12 C17 116.3(13) .
C13 C12 P1 122.4(11) .
C17 C12 P1 120.5(10) .
C14 C13 C12 124.1(16) .
C14 C13 H13 117.9 .
C12 C13 H13 117.9 .
C15 C14 C13 120.4(16) .
C15 C14 H14 119.8 .
C13 C14 H14 119.8 .
C14 C15 C16 119.5(17) .
C14 C15 H15 120.2 .
C16 C15 H15 120.2 .
C15 C16 C17 123.5(18) .
C15 C16 H16 118.3 .
C17 C16 H16 118.3 .
C12 C17 C16 116.0(14) .
C12 C17 H17 122.0 .
C16 C17 H17 122.0 .
C23 C18 C19 118.9(12) .
C23 C18 P1 126.2(10) .
C19 C18 P1 114.7(10) .
C20 C19 C18 121.4(13) .
C20 C19 H19 119.3 .
C18 C19 H19 119.3 .
C19 C20 C21 119.6(12) .
C19 C20 H20 120.2 .
C21 C20 H20 120.2 .
C22 C21 C20 119.2(12) .
C22 C21 H21 120.4 .
C20 C21 H21 120.4 .
C21 C22 C23 120.9(12) .
C21 C22 H22 119.5 .
C23 C22 H22 119.5 .
C18 C23 C22 119.8(12) .
C18 C23 C24 120.6(11) .
C22 C23 C24 119.6(11) .
N1 C24 C23 115.9(10) .
N1 C24 C28 104.1(9) .
C23 C24 C28 114.1(9) .
N1 C24 H24 107.4 .
C23 C24 H24 107.4 .
C28 C24 H24 107.4 .
N1 C25 H25A 109.5 .
N1 C25 H25B 109.5 .
H25A C25 H25B 109.5 .
N1 C25 H25C 109.5 .
H25A C25 H25C 109.5 .
H25B C25 H25C 109.5 .
N1 C26 C27 103.8(8) .
N1 C26 H26A 111.0 .
C27 C26 H26A 111.0 .
N1 C26 H26B 111.0 .
C27 C26 H26B 111.0 .
H26A C26 H26B 109.0 .
C42 C27 C39 100.6(9) .
C42 C27 C26 114.8(9) .
C39 C27 C26 109.8(9) .
C42 C27 C28 114.8(9) .
C39 C27 C28 114.7(8) .
C26 C27 C28 102.6(9) .
C36 C28 C29 102.0(8) .
C36 C28 C24 111.9(9) .
C29 C28 C24 112.8(9) .
C36 C28 C27 112.0(9) .
C29 C28 C27 116.5(9) .
C24 C28 C27 102.0(8) .
C30 C29 C34 114.6(9) .
C30 C29 C28 121.5(9) .
C34 C29 C28 107.3(8) .
C30 C29 Re1 68.9(6) .
C34 C29 Re1 117.6(7) .
C28 C29 Re1 123.1(6) .
C29 C30 C43 119.8(9) .
C29 C30 C31 120.8(9) .
C43 C30 C31 103.8(9) .
C29 C30 Re1 74.9(6) .
C43 C30 Re1 127.1(7) .
C31 C30 Re1 109.4(7) .
C32 C31 C45 119.3(9) .
C32 C31 C30 120.6(9) .
C45 C31 C30 110.0(9) .
C32 C31 Re2 73.1(6) .
C45 C31 Re2 120.2(7) .
C30 C31 Re2 109.0(7) .
C31 C32 C48 117.7(10) .
C31 C32 C33 118.3(9) .
C48 C32 C33 106.0(9) .
C31 C32 Re2 72.2(6) .
C48 C32 Re2 122.7(7) .
C33 C32 Re2 117.6(7) .
C34 C33 C50 121.6(10) .
C34 C33 C32 118.4(10) .
C50 C33 C32 107.9(10) .
C33 C34 C35 118.7(9) .
C33 C34 C29 125.8(10) .
C35 C34 C29 109.2(9) .
C52 C35 C36 120.1(10) .
C52 C35 C34 119.9(10) .
C36 C35 C34 109.2(9) .
C37 C36 C35 120.3(10) .
C37 C36 C28 125.2(10) .
C35 C36 C28 110.2(9) .
C36 C37 C54 120.6(11) .
C36 C37 C38 121.0(10) .
C54 C37 C38 106.4(10) .
C39 C38 C56 120.1(11) .
C39 C38 C37 118.3(10) .
C56 C38 C37 108.1(10) .
C38 C39 C40 120.1(11) .
C38 C39 C27 125.4(11) .
C40 C39 C27 109.1(10) .
C58 C40 C39 119.1(11) .
C58 C40 C41 120.3(12) .
C39 C40 C41 110.1(11) .
C61 C41 C40 121.1(12) .
C61 C41 C42 122.9(11) .
C40 C41 C42 105.7(11) .
C43 C42 C41 118.7(11) .
C43 C42 C27 123.6(10) .
C41 C42 C27 111.0(10) .
C42 C43 C44 117.6(11) .
C42 C43 C30 123.0(10) .
C44 C43 C30 110.3(10) .
C62 C44 C43 122.0(11) .
C62 C44 C45 121.1(10) .
C43 C44 C45 106.8(10) .
C46 C45 C31 122.9(9) .
C46 C45 C44 119.5(11) .
C31 C45 C44 108.9(10) .
C45 C46 C64 119.5(10) .
C45 C46 C47 117.3(10) .
C64 C46 C47 109.1(10) .
C48 C47 C46 121.7(10) .
C48 C47 C66 119.6(10) .
C46 C47 C66 106.4(10) .
C47 C48 C49 122.0(10) .
C47 C48 C32 120.8(10) .
C49 C48 C32 107.7(9) .
C50 C49 C68 119.0(10) .
C50 C49 C48 109.0(9) .
C68 C49 C48 119.1(10) .
C51 C50 C33 121.1(10) .
C51 C50 C49 120.7(10) .
C33 C50 C49 109.0(10) .
C50 C51 C70 121.1(10) .
C50 C51 C52 118.4(9) .
C70 C51 C52 107.1(10) .
C35 C52 C53 119.3(10) .
C35 C52 C51 120.2(10) .
C53 C52 C51 109.0(9) .
C54 C53 C52 120.0(10) .
C54 C53 C71 119.1(11) .
C52 C53 C71 107.7(10) .
C53 C54 C55 120.4(11) .
C53 C54 C37 119.6(11) .
C55 C54 C37 109.0(10) .
C73 C55 C54 120.2(11) .
C73 C55 C56 120.5(11) .
C54 C55 C56 108.7(10) .
C57 C56 C55 120.7(11) .
C57 C56 C38 119.8(11) .
C55 C56 C38 107.8(11) .
C58 C57 C56 119.7(11) .
C58 C57 C75 108.2(12) .
C56 C57 C75 120.0(11) .
C57 C58 C40 121.1(12) .
C57 C58 C59 108.5(12) .
C40 C58 C59 117.6(12) .
C60 C59 C58 122.2(13) .
C60 C59 C76 118.8(13) .
C58 C59 C76 107.9(12) .
C59 C60 C61 118.5(13) .
C59 C60 C86 120.8(12) .
C61 C60 C86 107.2(11) .
C41 C61 C62 118.8(12) .
C41 C61 C60 120.2(12) .
C62 C61 C60 107.7(11) .
C44 C62 C61 119.9(12) .
C44 C62 C63 118.5(11) .
C61 C62 C63 109.4(12) .
C64 C63 C86 120.2(11) .
C64 C63 C62 120.0(12) .
C86 C63 C62 106.8(12) .
C63 C64 C46 121.4(11) .
C63 C64 C65 119.3(12) .
C46 C64 C65 108.2(10) .
C84 C65 C66 122.1(11) .
C84 C65 C64 120.0(12) .
C66 C65 C64 107.2(11) .
C67 C66 C65 118.3(11) .
C67 C66 C47 120.2(10) .
C65 C66 C47 109.0(10) .
C66 C67 C82 120.7(11) .
C66 C67 C68 119.8(10) .
C82 C67 C68 108.0(10) .
C49 C68 C69 118.5(10) .
C49 C68 C67 119.3(10) .
C69 C68 C67 109.2(10) .
C70 C69 C68 122.7(10) .
C70 C69 C81 120.4(11) .
C68 C69 C81 105.8(10) .
C69 C70 C71 120.0(11) .
C69 C70 C51 117.9(10) .
C71 C70 C51 108.8(10) .
C72 C71 C70 121.1(11) .
C72 C71 C53 119.7(11) .
C70 C71 C53 107.4(10) .
C71 C72 C73 120.4(11) .
C71 C72 C80 119.1(12) .
C73 C72 C80 108.8(11) .
C55 C73 C72 120.1(11) .
C55 C73 C74 119.1(11) .
C72 C73 C74 107.2(11) .
C75 C74 C79 120.4(13) .
C75 C74 C73 120.8(12) .
C79 C74 C73 108.3(12) .
C74 C75 C76 119.5(12) .
C74 C75 C57 118.8(12) .
C76 C75 C57 109.0(11) .
C77 C76 C75 121.4(11) .
C77 C76 C59 119.2(13) .
C75 C76 C59 106.2(12) .
C76 C77 C85 121.5(12) .
C76 C77 C78 118.4(13) .
C85 C77 C78 107.4(13) .
C79 C78 C83 122.3(12) .
C79 C78 C77 119.8(12) .
C83 C78 C77 107.6(12) .
C78 C79 C74 120.4(11) .
C78 C79 C80 119.0(12) .
C74 C79 C80 107.6(12) .
C81 C80 C72 121.5(12) .
C81 C80 C79 118.5(12) .
C72 C80 C79 108.0(12) .
C80 C81 C82 121.0(11) .
C80 C81 C69 117.8(11) .
C82 C81 C69 109.4(11) .
C83 C82 C81 120.1(12) .
C83 C82 C67 120.0(11) .
C81 C82 C67 107.5(10) .
C82 C83 C78 119.0(12) .
C82 C83 C84 119.6(12) .
C78 C83 C84 108.5(11) .
C65 C84 C85 120.7(11) .
C65 C84 C83 119.2(11) .
C85 C84 C83 107.4(12) .
C86 C85 C84 119.8(12) .
C86 C85 C77 119.8(13) .
C84 C85 C77 109.0(11) .
C85 C86 C63 119.9(12) .
C85 C86 C60 119.8(12) .
C63 C86 C60 108.9(11) .
S3 C87 S3 180.000(1) 3_556
C26 N1 C24 102.8(9) .
C26 N1 C25 111.5(9) .
C24 N1 C25 112.8(10) .
S2 O6 H6' 109.5 .
C12 P1 C18 104.1(6) .
C12 P1 C6 107.7(8) .
C18 P1 C6 100.3(6) .
C12 P1 Re1 107.5(4) .
C18 P1 Re1 126.4(4) .
C6 P1 Re1 109.6(5) .
C2 Re1 C1 88.9(5) .
C2 Re1 C30 97.1(4) .
C1 Re1 C30 158.0(5) .
C2 Re1 C29 98.4(4) .
C1 Re1 C29 163.1(5) .
C30 Re1 C29 36.2(4) .
C2 Re1 P1 98.3(4) .
C1 Re1 P1 81.5(4) .
C30 Re1 P1 118.3(3) .
C29 Re1 P1 82.4(3) .
C2 Re1 S1 93.9(3) .
C1 Re1 S1 85.2(4) .
C30 Re1 S1 73.3(3) .
C29 Re1 S1 109.3(3) .
P1 Re1 S1 161.74(11) .
C2 Re1 Re2 146.1(3) .
C1 Re1 Re2 90.7(4) .
C30 Re1 Re2 72.6(3) .
C29 Re1 Re2 91.6(2) .
P1 Re1 Re2 115.17(8) .
S1 Re1 Re2 52.34(7) .
C4 Re2 C3 93.3(5) .
C4 Re2 C5 92.7(5) .
C3 Re2 C5 86.1(5) .
C4 Re2 C31 95.4(5) .
C3 Re2 C31 161.2(4) .
C5 Re2 C31 110.0(4) .
C4 Re2 C32 97.8(4) .
C3 Re2 C32 158.7(5) .
C5 Re2 C32 75.3(4) .
C31 Re2 C32 34.7(3) .
C4 Re2 S1 93.7(3) .
C3 Re2 S1 91.5(4) .
C5 Re2 S1 173.3(4) .
C31 Re2 S1 71.4(2) .
C32 Re2 S1 105.8(3) .
C4 Re2 Re1 144.7(3) .
C3 Re2 Re1 94.7(4) .
C5 Re2 Re1 122.1(3) .
C31 Re2 Re1 68.9(3) .
C32 Re2 Re1 86.7(2) .
S1 Re2 Re1 51.83(8) .
S2 S1 Re1 114.61(19) .
S2 S1 Re2 107.18(19) .
Re1 S1 Re2 75.83(9) .
O6 S2 S1 106.3(4) .

loop_
_geom_bond_atom_site_label_1
_geom_bond_atom_site_label_2
_geom_bond_distance
_geom_bond_site_symmetry_2
C1 O1 1.133(15) .
C1 Re1 1.965(15) .
C2 O2 1.132(14) .
C2 Re1 1.914(13) .
C3 O3 1.129(15) .
C3 Re2 1.952(15) .
C4 O4 1.144(13) .
C4 Re2 1.937(13) .
C5 O5 1.119(13) .
C5 Re2 1.959(14) .
C6 C11 1.36(2) .
C6 C7 1.38(2) .
C6 P1 1.868(14) .
C7 C8 1.40(2) .
C7 H7 0.9500 .
C8 C9 1.33(6) .
C8 H8 0.9500 .
C9 C10 1.30(7) .
C9 H9 0.9500 .
C10 C11 1.43(3) .
C10 H10 0.9500 .
C11 H11 0.9500 .
C12 C13 1.404(17) .
C12 C17 1.409(17) .
C12 P1 1.821(14) .
C13 C14 1.34(2) .
C13 H13 0.9500 .
C14 C15 1.32(2) .
C14 H14 0.9500 .
C15 C16 1.34(2) .
C15 H15 0.9500 .
C16 C17 1.430(19) .
C16 H16 0.9500 .
C17 H17 0.9500 .
C18 C23 1.364(16) .
C18 C19 1.400(17) .
C18 P1 1.858(12) .
C19 C20 1.378(17) .
C19 H19 0.9500 .
C20 C21 1.386(17) .
C20 H20 0.9500 .
C21 C22 1.380(17) .
C21 H21 0.9500 .
C22 C23 1.405(15) .
C22 H22 0.9500 .
C23 C24 1.513(17) .
C24 N1 1.465(15) .
C24 C28 1.571(14) .
C24 H24 1.0000 .
C25 N1 1.477(13) .
C25 H25A 0.9800 .
C25 H25B 0.9800 .
C25 H25C 0.9800 .
C26 N1 1.450(15) .
C26 C27 1.559(14) .
C26 H26A 0.9900 .
C26 H26B 0.9900 .
C27 C42 1.523(16) .
C27 C39 1.524(16) .
C27 C28 1.611(15) .
C28 C36 1.531(14) .
C28 C29 1.567(14) .
C29 C30 1.434(14) .
C29 C34 1.476(13) .
C29 Re1 2.343(10) .
C30 C43 1.476(15) .
C30 C31 1.509(14) .
C30 Re1 2.264(11) .
C31 C32 1.421(14) .
C31 C45 1.419(15) .
C31 Re2 2.373(11) .
C32 C48 1.461(14) .
C32 C33 1.493(15) .
C32 Re2 2.385(10) .
C33 C34 1.389(14) .
C33 C50 1.419(15) .
C34 C35 1.448(14) .
C35 C52 1.417(14) .
C35 C36 1.418(14) .
C36 C37 1.367(15) .
C37 C54 1.448(15) .
C37 C38 1.463(16) .
C38 C39 1.379(15) .
C38 C56 1.446(16) .
C39 C40 1.440(17) .
C40 C58 1.414(16) .
C40 C41 1.452(16) .
C41 C61 1.362(16) .
C41 C42 1.461(16) .
C42 C43 1.394(15) .
C43 C44 1.461(16) .
C44 C62 1.391(16) .
C44 C45 1.467(15) .
C45 C46 1.387(15) .
C46 C64 1.440(16) .
C46 C47 1.444(15) .
C47 C48 1.359(15) .
C47 C66 1.462(16) .
C48 C49 1.441(15) .
C49 C50 1.427(16) .
C49 C68 1.429(15) .
C50 C51 1.396(15) .
C51 C70 1.448(14) .
C51 C52 1.452(15) .
C52 C53 1.430(15) .
C53 C54 1.389(15) .
C53 C71 1.467(15) .
C54 C55 1.426(16) .
C55 C73 1.383(15) .
C55 C56 1.434(15) .
C56 C57 1.407(17) .
C57 C58 1.401(17) .
C57 C75 1.452(17) .
C58 C59 1.441(18) .
C59 C60 1.403(18) .
C59 C76 1.470(17) .
C60 C61 1.460(17) .
C60 C86 1.460(17) .
C61 C62 1.423(17) .
C62 C63 1.463(16) .
C63 C64 1.386(16) .
C63 C86 1.433(17) .
C64 C65 1.450(15) .
C65 C84 1.370(17) .
C65 C66 1.444(16) .
C66 C67 1.403(15) .
C67 C82 1.442(16) .
C67 C68 1.449(16) .
C68 C69 1.446(15) .
C69 C70 1.373(16) .
C69 C81 1.468(16) .
C70 C71 1.442(16) .
C71 C72 1.369(16) .
C72 C73 1.438(16) .
C72 C80 1.441(17) .
C73 C74 1.476(17) .
C74 C75 1.397(17) .
C74 C79 1.432(17) .
C75 C76 1.422(18) .
C76 C77 1.401(18) .
C77 C85 1.438(18) .
C77 C78 1.469(17) .
C78 C79 1.383(17) .
C78 C83 1.423(17) .
C79 C80 1.467(17) .
C80 C81 1.397(17) .
C81 C82 1.438(16) .
C82 C83 1.391(16) .
C83 C84 1.467(16) .
C84 C85 1.426(17) .
C85 C86 1.390(16) .
C87 S3 1.502(5) 3_556
C87 S3 1.502(5) .
O6 S2 1.836(11) .
O6 H6' 0.8400 .
P1 Re1 2.435(4) .
Re1 S1 2.464(3) .
Re1 Re2 3.0381(7) .
Re2 S1 2.481(3) .
S1 S2 2.076(5) .
